data_2222546
loop_
_publ_author_name
'Zhang, Ning'
'Shi, Xue-Min'
'Shao, Min'
'Li, Ming-Xing'

_publ_section_title
;
 Butane-1,2,3,4-tetracarboxylic acid--4,4'-bipyridine (1/2)
;
_journal_coeditor_code AT2847
_journal_issue 8
_journal_name_full 'Acta Crystallographica Section E'
_journal_page_first o2016
_journal_paper_doi 10.1107/S1600536809029237
_journal_volume 65
_journal_year 2009
_chemical_formula_iupac 'C8 H10 O8, 2C10 H8 N2'
_chemical_formula_moiety 'C8 H10 O8, 2(C10 H8 N2)'
_chemical_formula_sum 'C28 H26 N4 O8'
_chemical_formula_weight 546.53
_chemical_name_systematic
;
Butane-1,2,3,4-tetracarboxylic acid--4,4'-bipyridine (1/2)
;
_space_group_IT_number 2
_symmetry_cell_setting triclinic
_symmetry_space_group_name_Hall '-P 1'
_symmetry_space_group_name_H-M 'P -1'
_atom_sites_solution_hydrogens geom
_atom_sites_solution_primary direct
_atom_sites_solution_secondary difmap
_audit_creation_method SHELXL-97
_cell_angle_alpha 99.819(3)
_cell_angle_beta 105.662(3)
_cell_angle_gamma 111.361(2)
_cell_formula_units_Z 1
_cell_length_a 7.4435(11)
_cell_length_b 8.6990(13)
_cell_length_c 11.438(2)
_cell_measurement_reflns_used 1387
_cell_measurement_temperature 296(2)
_cell_measurement_theta_max 26.57
_cell_measurement_theta_min 2.64
_cell_volume 633.58(17)
_computing_cell_refinement 'SAINT (Bruker, 2000)'
_computing_data_collection 'SMART (Bruker, 2000)'
_computing_data_reduction 'SAINT (Bruker, 2000)'
_computing_molecular_graphics 'SHELXTL (Sheldrick, 2008)'
_computing_publication_material 'SHELXTL (Sheldrick, 2008)'
_computing_structure_refinement 'SHELXL97 (Sheldrick, 2008)'
_computing_structure_solution 'SHELXS97 (Sheldrick, 2008)'
_diffrn_ambient_temperature 296(2)
_diffrn_measured_fraction_theta_full 0.981
_diffrn_measured_fraction_theta_max 0.981
_diffrn_measurement_device_type 'Bruker SMART APEXII CCD area-detector'
_diffrn_measurement_method '\f and \w'
_diffrn_radiation_monochromator graphite
_diffrn_radiation_source 'fine-focus sealed tube'
_diffrn_radiation_type MoK\a
_diffrn_radiation_wavelength 0.71073
_diffrn_reflns_av_R_equivalents 0.0133
_diffrn_reflns_av_sigmaI/netI 0.0240
_diffrn_reflns_limit_h_max 8
_diffrn_reflns_limit_h_min -8
_diffrn_reflns_limit_k_max 10
_diffrn_reflns_limit_k_min -9
_diffrn_reflns_limit_l_max 9
_diffrn_reflns_limit_l_min -13
_diffrn_reflns_number 3287
_diffrn_reflns_theta_full 25.04
_diffrn_reflns_theta_max 25.04
_diffrn_reflns_theta_min 2.64
_exptl_absorpt_coefficient_mu 0.107
_exptl_absorpt_correction_T_max 0.9687
_exptl_absorpt_correction_T_min 0.9687
_exptl_absorpt_correction_type multi-scan
_exptl_absorpt_process_details '(SADABS; Sheldrick, 1996)'
_exptl_crystal_colour colourless
_exptl_crystal_density_diffrn 1.432
_exptl_crystal_density_method 'not measured'
_exptl_crystal_description block
_exptl_crystal_F_000 286
_exptl_crystal_size_max 0.30
_exptl_crystal_size_mid 0.30
_exptl_crystal_size_min 0.30
_refine_diff_density_max 0.782
_refine_diff_density_min -0.300
_refine_ls_extinction_method none
_refine_ls_goodness_of_fit_ref 1.073
_refine_ls_hydrogen_treatment constr
_refine_ls_matrix_type full
_refine_ls_number_parameters 183
_refine_ls_number_reflns 2196
_refine_ls_number_restraints 0
_refine_ls_restrained_S_all 1.073
_refine_ls_R_factor_all 0.0760
_refine_ls_R_factor_gt 0.0606
_refine_ls_shift/su_max 0.000
_refine_ls_shift/su_mean 0.000
_refine_ls_structure_factor_coef Fsqd
_refine_ls_weighting_details 'calc w=1/[\s^2^(Fo^2^)+(0.0797P)^2^+0.4629P] where P=(Fo^2^+2Fc^2^)/3'
_refine_ls_weighting_scheme calc
_refine_ls_wR_factor_gt 0.1622
_refine_ls_wR_factor_ref 0.1762
_reflns_number_gt 1721
_reflns_number_total 2196
_reflns_threshold_expression I>2\s(I)
_cod_data_source_file at2847.cif
_cod_data_source_block I
_cod_original_cell_volume 633.57(17)
_cod_database_code 2222546
_cod_database_fobs_code 2222546

loop_
_symmetry_equiv_pos_as_xyz
'x, y, z'
'-x, -y, -z'

loop_
_atom_site_type_symbol
_atom_site_label
_atom_site_fract_x
_atom_site_fract_y
_atom_site_fract_z
_atom_site_U_iso_or_equiv
_atom_site_adp_type
_atom_site_calc_flag
_atom_site_refinement_flags
_atom_site_occupancy
_atom_site_disorder_assembly
_atom_site_disorder_group
C C1 -0.1342(5) 0.6302(4) -0.0696(3) 0.0508(7) Uani d . 1 . .
C C2 -0.0232(5) 0.7892(4) 0.0456(3) 0.0597(9) Uani d . 1 . .
H H2A -0.1212 0.7939 0.0858 0.072 Uiso calc R 1 . .
H H2B 0.0844 0.7742 0.1058 0.072 Uiso calc R 1 . .
C C3 0.0728(5) 0.9587(3) 0.0242(3) 0.0548(8) Uani d . 1 . .
H H3 0.1316 0.9400 -0.0410 0.066 Uiso calc R 1 . .
C C4 0.2542(5) 1.0895(4) 0.1447(3) 0.0498(7) Uani d . 1 . .
C C5 -0.2914(4) 0.4885(4) 0.4266(3) 0.0479(7) Uani d . 1 . .
H H5 -0.3917 0.4111 0.4485 0.057 Uiso calc R 1 . .
C C6 -0.1373(4) 0.6347(4) 0.5207(3) 0.0449(7) Uani d . 1 . .
H H6 -0.1346 0.6548 0.6038 0.054 Uiso calc R 1 . .
C C7 0.0146(4) 0.7522(3) 0.4900(2) 0.0368(6) Uani d . 1 . .
C C8 -0.0007(4) 0.7138(4) 0.3640(3) 0.0490(7) Uani d . 1 . .
H H8 0.0963 0.7888 0.3387 0.059 Uiso calc R 1 . .
C C9 -0.1600(5) 0.5644(4) 0.2767(3) 0.0543(8) Uani d . 1 . .
H H9 -0.1671 0.5408 0.1928 0.065 Uiso calc R 1 . .
C C10 0.1856(4) 0.9112(3) 0.5876(2) 0.0373(6) Uani d . 1 . .
C C11 0.2302(4) 0.9316(4) 0.7163(3) 0.0467(7) Uani d . 1 . .
H H11 0.1531 0.8442 0.7436 0.056 Uiso calc R 1 . .
C C12 0.3888(4) 1.0814(4) 0.8037(3) 0.0515(7) Uani d . 1 . .
H H12 0.4160 1.0920 0.8897 0.062 Uiso calc R 1 . .
C C13 0.4643(4) 1.1920(4) 0.6489(3) 0.0500(7) Uani d . 1 . .
H H13 0.5455 1.2815 0.6249 0.060 Uiso calc R 1 . .
C C14 0.3093(4) 1.0477(4) 0.5543(3) 0.0452(7) Uani d . 1 . .
H H14 0.2869 1.0409 0.4692 0.054 Uiso calc R 1 . .
N N1 -0.3041(4) 0.4522(3) 0.3059(2) 0.0486(6) Uani d . 1 . .
N N2 0.5053(3) 1.2116(3) 0.7720(2) 0.0480(6) Uani d . 1 . .
O O1 -0.1175(4) 0.6219(3) -0.1724(2) 0.0646(6) Uani d . 1 . .
O O2 -0.2488(4) 0.5023(3) -0.0413(2) 0.0675(7) Uani d . 1 . .
H H2 -0.3115 0.4168 -0.1043 0.101 Uiso calc R 1 . .
O O3 0.4001(3) 1.1949(3) 0.11635(17) 0.0535(6) Uani d . 1 . .
H H3A 0.4895 1.2695 0.1816 0.080 Uiso calc R 1 . .
O O4 0.2601(3) 1.0897(3) 0.25184(19) 0.0617(6) Uani d . 1 . .

loop_
_atom_site_aniso_label
_atom_site_aniso_U_11
_atom_site_aniso_U_22
_atom_site_aniso_U_33
_atom_site_aniso_U_12
_atom_site_aniso_U_13
_atom_site_aniso_U_23
C1 0.0491(16) 0.0413(16) 0.0448(17) 0.0165(13) 0.0013(13) 0.0039(13)
C2 0.0589(19) 0.0442(17) 0.0560(19) 0.0128(15) 0.0062(15) 0.0121(14)
C3 0.0543(17) 0.0355(15) 0.0479(17) 0.0079(13) -0.0013(14) 0.0065(12)
C4 0.0508(17) 0.0385(15) 0.0391(16) 0.0143(13) -0.0039(13) 0.0051(12)
C5 0.0422(15) 0.0415(15) 0.0449(16) 0.0070(13) 0.0106(12) 0.0105(12)
C6 0.0477(15) 0.0451(15) 0.0353(14) 0.0143(13) 0.0142(12) 0.0103(12)
C7 0.0358(13) 0.0365(13) 0.0354(13) 0.0156(11) 0.0095(11) 0.0098(11)
C8 0.0465(16) 0.0501(16) 0.0375(15) 0.0092(13) 0.0148(12) 0.0096(12)
C9 0.0551(17) 0.0537(17) 0.0353(15) 0.0106(14) 0.0126(13) 0.0038(13)
C10 0.0348(13) 0.0363(13) 0.0370(14) 0.0146(11) 0.0102(11) 0.0079(11)
C11 0.0471(15) 0.0432(15) 0.0377(14) 0.0086(13) 0.0138(12) 0.0100(12)
C12 0.0498(16) 0.0526(17) 0.0360(15) 0.0120(14) 0.0100(13) 0.0068(13)
C13 0.0447(16) 0.0410(15) 0.0536(17) 0.0087(13) 0.0148(13) 0.0159(13)
C14 0.0453(15) 0.0460(15) 0.0395(15) 0.0142(13) 0.0145(12) 0.0150(12)
N1 0.0450(13) 0.0419(13) 0.0417(14) 0.0105(11) 0.0060(10) 0.0056(10)
N2 0.0398(12) 0.0424(13) 0.0469(14) 0.0088(10) 0.0098(10) 0.0079(10)
O1 0.0678(15) 0.0481(13) 0.0711(16) 0.0150(11) 0.0286(12) 0.0185(11)
O2 0.0788(16) 0.0500(13) 0.0436(12) 0.0084(12) 0.0114(11) 0.0034(10)
O3 0.0456(11) 0.0456(12) 0.0373(11) 0.0028(9) -0.0005(9) -0.0005(9)
O4 0.0599(13) 0.0513(13) 0.0424(12) 0.0047(10) 0.0019(10) 0.0097(9)

loop_
_atom_type_symbol
_atom_type_description
_atom_type_scat_dispersion_real
_atom_type_scat_dispersion_imag
_atom_type_scat_source
C C 0.0033 0.0016 'International Tables Vol C Tables 4.2.6.8 and 6.1.1.4'
H H 0.0000 0.0000 'International Tables Vol C Tables 4.2.6.8 and 6.1.1.4'
N N 0.0061 0.0033 'International Tables Vol C Tables 4.2.6.8 and 6.1.1.4'
O O 0.0106 0.0060 'International Tables Vol C Tables 4.2.6.8 and 6.1.1.4'

loop_
_geom_angle_atom_site_label_1
_geom_angle_atom_site_label_2
_geom_angle_atom_site_label_3
_geom_angle_site_symmetry_1
_geom_angle_site_symmetry_3
_geom_angle
_geom_angle_publ_flag
O1 C1 O2 . . 124.5(3) ?
O1 C1 C2 . . 126.0(3) ?
O2 C1 C2 . . 109.5(3) ?
C3 C2 C1 . . 117.3(3) ?
C3 C2 H2A . . 108.0 ?
C1 C2 H2A . . 108.0 ?
C3 C2 H2B . . 108.0 ?
C1 C2 H2B . . 108.0 ?
H2A C2 H2B . . 107.2 ?
C2 C3 C4 . . 110.8(2) ?
C2 C3 C3 . 2_575 116.5(3) ?
C4 C3 C3 . 2_575 108.9(3) ?
C2 C3 H3 . . 106.7 ?
C4 C3 H3 . . 106.7 ?
C3 C3 H3 2_575 . 106.7 ?
O4 C4 O3 . . 125.2(2) ?
O4 C4 C3 . . 123.6(3) ?
O3 C4 C3 . . 111.2(3) ?
N1 C5 C6 . . 123.4(3) ?
N1 C5 H5 . . 118.3 ?
C6 C5 H5 . . 118.3 ?
C5 C6 C7 . . 119.2(2) ?
C5 C6 H6 . . 120.4 ?
C7 C6 H6 . . 120.4 ?
C8 C7 C6 . . 117.0(2) ?
C8 C7 C10 . . 121.3(2) ?
C6 C7 C10 . . 121.7(2) ?
C9 C8 C7 . . 119.6(3) ?
C9 C8 H8 . . 120.2 ?
C7 C8 H8 . . 120.2 ?
N1 C9 C8 . . 123.5(3) ?
N1 C9 H9 . . 118.3 ?
C8 C9 H9 . . 118.3 ?
C11 C10 C14 . . 116.6(2) ?
C11 C10 C7 . . 121.5(2) ?
C14 C10 C7 . . 121.8(2) ?
C12 C11 C10 . . 119.8(3) ?
C12 C11 H11 . . 120.1 ?
C10 C11 H11 . . 120.1 ?
N2 C12 C11 . . 123.5(3) ?
N2 C12 H12 . . 118.2 ?
C11 C12 H12 . . 118.2 ?
N2 C13 C14 . . 124.0(3) ?
N2 C13 H13 . . 118.0 ?
C14 C13 H13 . . 118.0 ?
C13 C14 C10 . . 119.2(3) ?
C13 C14 H14 . . 120.4 ?
C10 C14 H14 . . 120.4 ?
C9 N1 C5 . . 117.3(2) ?
C13 N2 C12 . . 116.9(2) ?
C1 O2 H2 . . 109.5 ?
C4 O3 H3A . . 109.5 ?

loop_
_geom_bond_atom_site_label_1
_geom_bond_atom_site_label_2
_geom_bond_site_symmetry_2
_geom_bond_distance
_geom_bond_publ_flag
C1 O1 . 1.209(4) ?
C1 O2 . 1.285(4) ?
C1 C2 . 1.513(4) ?
C2 C3 . 1.482(4) ?
C2 H2A . 0.9700 ?
C2 H2B . 0.9700 ?
C3 C4 . 1.536(4) ?
C3 C3 2_575 1.542(6) ?
C3 H3 . 0.9800 ?
C4 O4 . 1.214(3) ?
C4 O3 . 1.301(4) ?
C5 N1 . 1.332(4) ?
C5 C6 . 1.377(4) ?
C5 H5 . 0.9300 ?
C6 C7 . 1.393(4) ?
C6 H6 . 0.9300 ?
C7 C8 . 1.386(4) ?
C7 C10 . 1.484(4) ?
C8 C9 . 1.374(4) ?
C8 H8 . 0.9300 ?
C9 N1 . 1.325(4) ?
C9 H9 . 0.9300 ?
C10 C11 . 1.383(4) ?
C10 C14 . 1.395(4) ?
C11 C12 . 1.374(4) ?
C11 H11 . 0.9300 ?
C12 N2 . 1.327(4) ?
C12 H12 . 0.9300 ?
C13 N2 . 1.324(4) ?
C13 C14 . 1.373(4) ?
C13 H13 . 0.9300 ?
C14 H14 . 0.9300 ?
O2 H2 . 0.8200 ?
O3 H3A . 0.8200 ?

loop_
_geom_hbond_atom_site_label_D
_geom_hbond_atom_site_label_H
_geom_hbond_atom_site_label_A
_geom_hbond_site_symmetry_A
_geom_hbond_distance_DH
_geom_hbond_distance_HA
_geom_hbond_distance_DA
_geom_hbond_angle_DHA
C14 H14 O4 . 0.93 2.56 3.476(3) 168.3
C9 H9 O2 . 0.93 2.51 3.425(4) 166.8
O3 H3A N1 1_665 0.82 1.78 2.595(3) 170.4
O2 H2 N2 1_444 0.82 1.84 2.642(3) 167.1
